data_8103511
loop_
_publ_author_name
'Rastsvetaeva, R.K.'
'Khomyakov, A.P.'
'Chapuis, G.'

_publ_section_title
;
 Crystal structure and crystal-chemical features of a new Ti-rich member
 of the eudialyte family
;
_journal_name_full 'Zeitschrift fuer Kristallographie (149,1979-)'
_journal_page_first 271
_journal_page_last 278
_journal_volume 214
_journal_year 1999
_chemical_formula_sum 'Al0.42 Ca8.5 Ce1.13 Cl Fe0.93 H9.84 Mn2.13 Na34.43 O152.34 Si50.68 Sr0.77 Ti3.51 Zr3.63'
_chemical_name_systematic
;
Zr3.63 Ti3.51 Ca8.5 Mn2.13 Si2.68 Al0.42 Fe0.93 Na34.43 Sr0.77 Ce1.13 (Si3 
O9)4 (Si9 O27)4 Cl (O H)6.84 (H2 O)1.5
;
_space_group_IT_number 160
_symmetry_space_group_name_Hall 'R 3 -2"'
_symmetry_space_group_name_H-M 'R 3 m :H'
_cell_angle_alpha 90
_cell_angle_beta 90
_cell_angle_gamma 120
_cell_formula_units_Z 3
_cell_length_a 14.153
_cell_length_b 14.153
_cell_length_c 60.72
_cell_volume 10533.178
_citation_journal_id_ASTM ZEKRDZ
_cod_data_source_file Rastsvetaeva_ZEKRDZ_1999_910.cif
_cod_data_source_block H9.84Al0.42Ca8.5Ce1.13Cl1Fe0.93Mn2.13Na34.43O152.34Si50.68Sr0.77Ti3.51Zr3.63
_cod_original_cell_volume 10533.18
_cod_original_formula_sum
;
H9.84 Al0.42 Ca8.5 Ce1.13 Cl1 Fe0.93 Mn2.13 Na34.43 O152.34 Si50.68 Sr0.77 
Ti3.51 Zr3.63
;
_cod_database_code 8103511

loop_
_symmetry_equiv_pos_as_xyz
x,y,z
-y,x-y,z
-x+y,-x,z
-y,-x,z
x,x-y,z
-x+y,y,z
x+2/3,y+1/3,z+1/3
-y+2/3,x-y+1/3,z+1/3
-x+y+2/3,-x+1/3,z+1/3
-y+2/3,-x+1/3,z+1/3
x+2/3,x-y+1/3,z+1/3
-x+y+2/3,y+1/3,z+1/3
x+1/3,y+2/3,z+2/3
-y+1/3,x-y+2/3,z+2/3
-x+y+1/3,-x+2/3,z+2/3
-y+1/3,-x+2/3,z+2/3
x+1/3,x-y+2/3,z+2/3
-x+y+1/3,y+2/3,z+2/3

loop_
_atom_site_label
_atom_site_type_symbol
_atom_site_fract_x
_atom_site_fract_y
_atom_site_fract_z
_atom_site_occupancy
_atom_site_U_iso_or_equiv
Na11 Na+1 0.5731 0.1462 0.1878 0.83 0.0
O29 O-2 0.11 0.555 0.1871 1 0.0
O48 O-2 0.6667 0.3333 0.2241 0.29 0.0
O1 O-2 0.3558 0.1779 0.1105 1 0.0
O38 O-2 0.3333 0.6667 0.325 0.11 0.0
Si6 Si+4 0.4054 0.5946 0.2068 1 0.0
Na7 Na+1 0.1032 0.5516 0.3039 1 0.0
O44 O-2 0 0 0.241 0.16 0.0
O28 O-2 0.2247 0.4494 0.1452 1 0.0
O26 O-2 0.549 0.2745 0.032 1 0.0
Ti3 Ti+4 0.3734 0.1867 0.1641 0.38 0.0
Na5 Na+1 0.4456 0.2228 0.2573 0.313 0.0
Na12 Na+1 0.5395 0.4605 0.1939 0.19 0.0
O13 O-2 0.55 0.45 0.3103 1 0.0
Fe1 Fe+3 0.3142 0.1571 0.1674 0.23 0.0
O3 O-2 0.5136 0.0272 0.1521 1 0.0
O30 O-2 0.272 0.2235 0.2797 1 0.0
O20 O-2 0.5112 0.0224 0.0565 1 0.0
O39 O-2 0.6667 0.3333 0.0678 0.83 0.0
Na19 Na+1 0.2002 0.1001 0.1721 0.443 0.0
Al1 Al+3 0.6667 0.3333 0.1366 0.42 0.0
Si8 Si+4 0.2632 0.5264 0.1249 1 0.0
O34 O-2 0.1476 0.2952 0.1818 1 0.0
O2 O-2 0.311 0.1555 0.3188 1 0.0
Ce4 Ce+4 0.4456 0.2228 0.2573 0.077 0.0
Ce2 Ce+4 0.2228 0.4456 0.3348 0.077 0.0
O36 O-2 0.3618 0.1809 0.0144 1 0.0
Si5 Si+4 0.0717 0.1434 0.0405 1 0.0
O12 O-2 0.2962 0.2533 0.1436 1 0.0
O41 O-2 0.5462 0.2731 0.1721 0.7 0.0
Na18 Na+1 0.5087 0.2078 0.0863 0.23 0.0
Sr2 Sr+2 0.4416 0.5584 -0.0019 0.123 0.0
Na3 Na+1 0.0973 0.1946 0.1429 0.867 0.0
O50 O-2 0 0 0.0026 0.19 0.0
Cl2 Cl-1 0 0 0.1165 0.2 0.0
O22 O-2 0.0939 0.1878 0.0642 1 0.0
Zr2 Zr+3 -0.0034 0.4983 0.2496 0.433 0.0
Si2 Si+4 0.2464 0.1232 0.2955 1 0.0
Si14 Si+4 0.6667 0.3333 0.0438 0.8 0.0
Sr1 Sr+2 0.0973 0.1946 0.1429 0.133 0.0
Na10 Na+1 0.445 0.555 0.0898 1 0.0
Na8 Na+1 0.2176 0.1088 0.0768 1 0.0
O25 O-2 0.437 0.3596 0.2315 1 0.0
Si13 Si+4 0.6667 0.3333 0.0195 0.2 0.0
O37 O-2 0.2002 0.1001 0.1721 0.333 0.0
Na13 Na+1 0.2634 0.5268 0.2499 0.3 0.0
O11 O-2 0.2357 0.4714 0.1016 1 0.0
Si4 Si+4 0.5981 0.4019 0.2924 1 0.0
Ca1 Ca+2 0.0743 0.6668 0.1662 0.795 0.0
O7 O-2 0.3024 0.1512 0.2246 1 0.0
O31 O-2 0.6069 0.2138 0.1251 1 0.0
O33 O-2 0.1146 0.0573 0.2975 1 0.0
O21 O-2 0.397 0.603 0.1262 1 0.0
O19 O-2 0.057 0.2981 0.2196 1 0.0
Si1 Si+4 0.3209 0.0514 0.1183 1 0.0
Na1 Na+1 -0.0007 0.2606 -0.0007 0.312 0.0
Ce3 Ce+4 0.2227 0.4454 0.2434 0.09 0.0
Ca2 Ca+2 -0.0007 0.2606 -0.0007 0.622 0.0
Si7 Si+4 0.5398 0.4602 0.1269 1 0.0
Si10 Si+4 0.1246 0.2492 0.2042 1 0.0
Si17 Si+4 0 0 0.216 0.1 0.0
O16 O-2 0.3756 0.3026 0.1894 1 0.0
Ti1 Ti+4 0.1637 0.3274 0.0833 0.223 0.0
Si11 Si+4 0.4172 0.2086 0.0374 1 0.0
O32 O-2 0.4384 0.3856 0.1121 1 0.0
O6 O-2 0.0261 0.2478 0.1033 1 0.0
Na15 Na+1 0.1478 0.0739 0.2403 0.58 0.0
Si9 Si+4 0.0029 0.6064 0.0487 1 0.0
Cl1 Cl-1 0.3333 0.6667 0.3131 0.8 0.0
Si18 Si+4 0 0 0.2884 0.8 0.0
O14 O-2 0.2717 0.5434 0.2059 1 0.0
Fe2 Fe+3 -0.0136 0.4932 0.0005 0.08 0.0
O45 O-2 0 0 0.2597 0.8 0.0
O4 O-2 0.3794 0.2783 0.0542 1 0.0
O35 O-2 0.4351 0.5649 0.2316 1 0.0
Na17 Na+1 0.504 0.252 0.0865 0.53 0.0
Ce1 Ce+4 -0.0007 0.2606 -0.0007 0.067 0.0
O42 O-2 0.6667 0.3333 0.1637 0.52 0.0
O18 O-2 0.5444 0.2722 0.2952 1 0.0
O23 O-2 0.0706 0.6357 0.2686 1 0.0
O46 O-2 0 0 0.3333 0.2 0.0
O5 O-2 0.0714 0.3715 0.3092 1 0.0
Na16 Na+1 0.1115 0.1616 0.2528 0.22 0.0
Zr1 Zr+4 0.1637 0.3274 0.0833 0.777 0.0
Na9 Na+1 0.2132 0.4264 0.028 1 0.0
Si19 Si+4 0 0 0.3051 0.2 0.0
Ti2 Ti+4 -0.0034 0.4983 0.2496 0.567 0.0
Si3 Si+4 0.0627 0.3446 0.2843 1 0.0
O17 O-2 0.1238 0.0619 0.0391 1 0.0
O9 O-2 0.0614 0.1228 0.2047 1 0.0
O15 O-2 0.0328 0.6219 0.0225 1 0.0
Na4 Na+1 0.2227 0.4454 0.2434 0.61 0.0
O27 O-2 0.1135 0.227 0.0204 1 0.0
Mn1 Mn+2 0.0743 0.6668 0.1662 0.205 0.0
Na14 Na+1 0.5072 0.2536 0.2476 0.58 0.0
O40 O-2 0.6667 0.3333 0.0928 0.16 0.0
O43 O-2 0 0 0.1463 0.9 0.0
O10 O-2 0.5709 0.1418 0.2678 1 0.0
Na6 Na+1 0.4416 0.5584 -0.0019 0.487 0.0
Si12 Si+4 0.3399 0.0651 0.2146 1 0.0
Mn2 Mn+2 0 0 0.1861 0.9 0.0
O8 O-2 0.1007 0.3969 0.0641 1 0.0
Si15 Si+4 0.6667 0.3333 0.1165 0.16 0.0
Na2 Na+1 0.2228 0.4456 0.3348 0.223 0.0
O47 O-2 0.3333 0.6667 0.2683 0.29 0.0
Si16 Si+4 0.6667 0.3333 0.1366 0.42 0.0
O24 O-2 0.164 0.328 0.2746 1 0.0
O49 O-2 0.3333 0.6667 0.0228 0.8 0.0
